data_2204615
loop_
_publ_author_name
'Gao, Shan'
'Lu, Zhen-Zhong'
'Huo, Li- Hua'
'Zain, Shariffudin M.'
'Ng, Seik Weng'

_publ_section_title
;
 Rerefinement of the co-crystal of 4-hydroxypyridine with
 4-hydroxypyridinium nitrate
;
_journal_issue 12
_journal_name_full 'Acta Crystallographica Section E'
_journal_page_first o2195
_journal_page_last o2196
_journal_paper_doi 10.1107/S1600536804027308
_journal_volume 60
_journal_year 2004
_chemical_formula_iupac 'C5 H6 N O +, N O3 -, C5 H5 N O'
_chemical_formula_moiety 'C5 H6 N O +, N O3 -, C5 H5 N O'
_chemical_formula_sum 'C10 H11 N3 O5'
_chemical_formula_weight 253.22
_chemical_name_systematic
;
4-Hydroxypyridinium nitrate 4-hydroxypyridine
;
_space_group_IT_number 15
_symmetry_cell_setting monoclinic
_symmetry_space_group_name_Hall '-C 2yc'
_symmetry_space_group_name_H-M 'C 1 2/c 1'
_atom_sites_solution_hydrogens geom
_atom_sites_solution_primary direct
_atom_sites_solution_secondary difmap
_audit_creation_method SHELXL-97
_cell_angle_alpha 90.00
_cell_angle_beta 127.74(3)
_cell_angle_gamma 90.00
_cell_formula_units_Z 4
_cell_length_a 17.993(4)
_cell_length_b 6.5280(10)
_cell_length_c 12.501(3)
_cell_measurement_reflns_used 5340
_cell_measurement_temperature 295(2)
_cell_measurement_theta_max 27.5
_cell_measurement_theta_min 3.3
_cell_volume 1161.2(6)
_computing_cell_refinement RAPID-AUTO
_computing_data_collection 'RAPID-AUTO (Rigaku, 1998)'
_computing_data_reduction 'CrystalStructure (Rigaku/MSC, 2002)'
_computing_molecular_graphics 'ORTEPII (Johnson, 1976)'
_computing_publication_material SHELXL97
_computing_structure_refinement 'SHELXL97 (Sheldrick, 1997)'
_computing_structure_solution 'SHELXS97 (Sheldrick, 1997)'
_diffrn_ambient_temperature 295(2)
_diffrn_measured_fraction_theta_full 1.00
_diffrn_measured_fraction_theta_max 1.00
_diffrn_measurement_device_type 'Rigaku R-AXIS RAPID'
_diffrn_measurement_method \w
_diffrn_radiation_monochromator graphite
_diffrn_radiation_source 'fine-focus sealed tube'
_diffrn_radiation_type MoK\a
_diffrn_radiation_wavelength 0.71073
_diffrn_reflns_av_R_equivalents 0.016
_diffrn_reflns_av_sigmaI/netI 0.014
_diffrn_reflns_limit_h_max 23
_diffrn_reflns_limit_h_min -23
_diffrn_reflns_limit_k_max 8
_diffrn_reflns_limit_k_min -7
_diffrn_reflns_limit_l_max 16
_diffrn_reflns_limit_l_min -16
_diffrn_reflns_number 5541
_diffrn_reflns_theta_full 27.5
_diffrn_reflns_theta_max 27.5
_diffrn_reflns_theta_min 3.3
_diffrn_standards_decay_% 0
_diffrn_standards_interval_count 0
_diffrn_standards_interval_time 0
_diffrn_standards_number 0
_exptl_absorpt_coefficient_mu 0.118
_exptl_absorpt_correction_T_max 0.979
_exptl_absorpt_correction_T_min 0.858
_exptl_absorpt_correction_type multi-scan
_exptl_absorpt_process_details '(ABSCOR; Higashi, 1995)'
_exptl_crystal_colour Colorless
_exptl_crystal_density_diffrn 1.448
_exptl_crystal_density_method 'not measured'
_exptl_crystal_description Prism
_exptl_crystal_F_000 528
_exptl_crystal_size_max 0.38
_exptl_crystal_size_mid 0.24
_exptl_crystal_size_min 0.18
_refine_diff_density_max 0.21
_refine_diff_density_min -0.17
_refine_ls_extinction_coef 0.005(2)
_refine_ls_extinction_expression Fc^*^=kFc[1+0.001xFc^2^\l^3^/sin(2\q)]^-1/4^
_refine_ls_extinction_method SHELXL97
_refine_ls_goodness_of_fit_ref 1.08
_refine_ls_hydrogen_treatment refall
_refine_ls_matrix_type full
_refine_ls_number_parameters 108
_refine_ls_number_reflns 1338
_refine_ls_number_restraints 6
_refine_ls_restrained_S_all 1.08
_refine_ls_R_factor_all 0.050
_refine_ls_R_factor_gt 0.037
_refine_ls_shift/su_max 0.001
_refine_ls_shift/su_mean 0.000
_refine_ls_structure_factor_coef Fsqd
_refine_ls_weighting_details 'calc w = 1/[\s^2^(Fo^2^)+(0.0639P)^2^+0.2278P] where P = (Fo^2^+2Fc^2^)/3'
_refine_ls_weighting_scheme calc
_refine_ls_wR_factor_gt 0.110
_refine_ls_wR_factor_ref 0.117
_reflns_number_gt 1010
_reflns_number_total 1338
_reflns_threshold_expression I>2\s(I)
_cod_data_source_file bt6556.cif
_cod_data_source_block I
_cod_depositor_comments
;
The following automatic conversions were performed:
'_symmetry_cell_setting' value 'Monoclinic' changed to 'monoclinic'
according to '/home/saulius/struct/CIF-dictionaries/cif_core.dic'
dictionary named 'cif_core.dic' version 2.4.1 from 2010-06-29.

Automatic conversion script
Id: cif_fix_enum 1527 2010-12-29 10:47:43Z saulius 

The following automatic conversions were performed:

'_symmetry_cell_setting' value 'Monoclinic' changed to 'monoclinic'
according to /home/saulius/struct/CIF-dictionaries/cif_core.dic
dictionary named 'cif_core.dic' version 2.4.1 from 2010-06-29.

Automatic conversion script
Id: cif_fix_values 1715 2011-07-08 13:25:40Z adriana 
;
_cod_original_cell_volume 1161.2(4)
_cod_original_sg_symbol_H-M 'C 2/c'
_cod_database_code 2204615
_cod_database_fobs_code 2204615

loop_
_symmetry_equiv_pos_as_xyz
'x, y, z'
'-x, y, -z+1/2'
'x+1/2, y+1/2, z'
'-x+1/2, y+1/2, -z+1/2'
'-x, -y, -z'
'x, -y, z-1/2'
'-x+1/2, -y+1/2, -z'
'x+1/2, -y+1/2, z-1/2'

loop_
_atom_site_label
_atom_site_fract_x
_atom_site_fract_y
_atom_site_fract_z
_atom_site_U_iso_or_equiv
_atom_site_adp_type
_atom_site_calc_flag
_atom_site_refinement_flags
_atom_site_occupancy
_atom_site_disorder_assembly
_atom_site_disorder_group
_atom_site_type_symbol
O1 0.27860(10) 0.4265(2) 0.52090(10) 0.0661(4) Uani d D 1 . . O
O2 0.5000 0.7139(2) 0.2500 0.0605(4) Uani d S 1 . . O
O3 0.46370(10) 0.9979(2) 0.2932(2) 0.0872(5) Uani d . 1 . . O
N1 0.40230(10) 0.5926(2) 0.35150(10) 0.0531(3) Uani d D 1 . . N
N2 0.5000 0.9060(3) 0.2500 0.0524(4) Uani d S 1 . . N
C1 0.39610(10) 0.7254(2) 0.4275(2) 0.0570(4) Uani d D 1 . . C
C2 0.35500(10) 0.6731(2) 0.4850(2) 0.0584(4) Uani d D 1 . . C
C3 0.31810(10) 0.4757(2) 0.46630(10) 0.0491(4) Uani d . 1 . . C
C4 0.32680(10) 0.3394(2) 0.38690(10) 0.0526(4) Uani d D 1 . . C
C5 0.36830(10) 0.4023(2) 0.3314(2) 0.0553(4) Uani d D 1 . . C
H1o 0.255(3) 0.306(3) 0.502(4) 0.053(9) Uiso d PD 0.50 A -1 H
H1n 0.4270(10) 0.632(3) 0.312(2) 0.076(5) Uiso d D 1 . . H
H1 0.4230(10) 0.856(2) 0.437(2) 0.071(5) Uiso d D 1 . . H
H2 0.3510(10) 0.767(2) 0.539(2) 0.075(5) Uiso d D 1 . . H
H4 0.3060(10) 0.202(2) 0.375(2) 0.065(5) Uiso d D 1 . . H
H5 0.3760(10) 0.315(2) 0.2770(10) 0.065(5) Uiso d D 1 . . H

loop_
_atom_site_aniso_label
_atom_site_aniso_U_11
_atom_site_aniso_U_22
_atom_site_aniso_U_33
_atom_site_aniso_U_12
_atom_site_aniso_U_13
_atom_site_aniso_U_23
O1 0.0830(10) 0.0720(10) 0.0810(10) -0.0100(10) 0.0690(10) -0.0060(10)
O2 0.0810(10) 0.0470(10) 0.0880(10) 0.000 0.0690(10) 0.000
O3 0.1380(10) 0.0610(10) 0.1290(10) 0.0030(10) 0.1150(10) -0.0090(10)
N1 0.0580(10) 0.0630(10) 0.0570(10) -0.0010(10) 0.0450(10) 0.0040(10)
N2 0.0680(10) 0.0500(10) 0.0580(10) 0.000 0.0480(10) 0.000
C1 0.0660(10) 0.0540(10) 0.0640(10) -0.0070(10) 0.0470(10) -0.0010(10)
C2 0.0730(10) 0.0570(10) 0.0650(10) -0.0060(10) 0.0530(10) -0.0090(10)
C3 0.0510(10) 0.0590(10) 0.0500(10) 0.0000(10) 0.0370(10) 0.0020(10)
C4 0.0600(10) 0.0530(10) 0.0580(10) -0.0050(10) 0.0430(10) -0.0040(10)
C5 0.0640(10) 0.0620(10) 0.0580(10) 0.0030(10) 0.0460(10) -0.0030(10)

loop_
_atom_type_symbol
_atom_type_description
_atom_type_scat_dispersion_real
_atom_type_scat_dispersion_imag
_atom_type_scat_source
C C 0.0033 0.0016 'International Tables Vol C Tables 4.2.6.8 and 6.1.1.4'
H H 0.0000 0.0000 'International Tables Vol C Tables 4.2.6.8 and 6.1.1.4'
N N 0.0061 0.0033 'International Tables Vol C Tables 4.2.6.8 and 6.1.1.4'
O O 0.0106 0.0060 'International Tables Vol C Tables 4.2.6.8 and 6.1.1.4'

loop_
_geom_angle_atom_site_label_1
_geom_angle_atom_site_label_2
_geom_angle_atom_site_label_3
_geom_angle_site_symmetry_3
_geom_angle
_geom_angle_publ_flag
C1 N1 C5 . 120.60(10) yes
O2 N2 O3 . 119.30(10) no
O2 N2 O3 2_655 119.30(10) no
O3 N2 O3 2_655 121.5(2) no
N1 C1 C2 . 121.5(2) yes
C1 C2 C3 . 120.00(10) yes
O1 C3 C2 . 119.90(10) yes
O1 C3 C4 . 123.30(10) yes
C2 C3 C4 . 116.80(10) yes
C3 C4 C5 . 120.10(10) yes
N1 C5 C4 . 121.00(10) yes
C3 O1 H1o . 115(3) no
C1 N1 H1n . 120.0(10) no
C5 N1 H1n . 120.0(10) no
N1 C1 H1 . 115.0(10) no
C2 C1 H1 . 124.0(10) no
C1 C2 H2 . 122.0(10) no
C3 C2 H2 . 118.0(10) no
C5 C4 H4 . 120.0(10) no
C3 C4 H4 . 120.0(10) no
N1 C5 H5 . 116.0(10) no
C4 C5 H5 . 123.0(10) no

loop_
_geom_bond_atom_site_label_1
_geom_bond_atom_site_label_2
_geom_bond_site_symmetry_2
_geom_bond_distance
_geom_bond_publ_flag
O1 C3 . 1.291(2) yes
O2 N2 . 1.254(2) no
O3 N2 . 1.2280(10) no
N1 C1 . 1.339(2) yes
N1 C5 . 1.339(2) yes
N2 O3 2_655 1.2280(10) no
C1 C2 . 1.354(2) yes
C2 C3 . 1.403(2) yes
C3 C4 . 1.411(2) yes
C4 C5 . 1.358(2) yes
O1 H1o . 0.860(10) no
N1 H1n . 0.870(10) no
C1 H1 . 0.950(10) no
C2 H2 . 0.950(10) no
C4 H4 . 0.950(10) no
C5 H5 . 0.960(10) no

loop_
_geom_hbond_atom_site_label_D
_geom_hbond_atom_site_label_H
_geom_hbond_atom_site_label_A
_geom_hbond_site_symmetry_A
_geom_hbond_distance_DH
_geom_hbond_distance_HA
_geom_hbond_distance_DA
_geom_hbond_angle_DHA
_geom_hbond_publ_flag
N1 H1n O2 . 0.870(10) 1.970(10) 2.8400(10) 172(2) no
O1 H1o O1 7_556 0.860(10) 1.590(10) 2.446(3) 174(4) no

loop_
_geom_torsion_atom_site_label_1
_geom_torsion_atom_site_label_2
_geom_torsion_atom_site_label_3
_geom_torsion_atom_site_label_4
_geom_torsion
_geom_torsion_publ_flag
C5 N1 C1 C2 -0.7(2) no
N1 C1 C2 C3 0.4(3) no
C1 C2 C3 O1 -179.8(2) no
C1 C2 C3 C4 0.3(2) no
O1 C3 C4 C5 179.3(2) no
C2 C3 C4 C5 -0.8(2) no
C1 N1 C5 C4 0.2(2) no
C3 C4 C5 N1 0.6(2) no
